data_2204514
loop_
_publ_author_name
'Lee, See Mun'
'Lo, Kong Mun'
'Ng, Seik Weng'

_publ_section_title
;[<i>N</i>-(2-Aminocyclohexyl)salicylaldiminato-\k^3^<i>O,N,N</i>']dichlorophenyltin(IV)
 chloroform solvate
;
_journal_issue 11
_journal_name_full 'Acta Crystallographica Section E'
_journal_page_first m1614
_journal_page_last m1616
_journal_paper_doi 10.1107/S1600536804025036
_journal_volume 60
_journal_year 2004
_chemical_formula_iupac '[Sn Cl2 (C19 H22 N2 O)], C H Cl3'
_chemical_formula_moiety 'C19 H22 Cl2 N2 O Sn, C H Cl3'
_chemical_formula_sum 'C20 H23 Cl5 N2 O Sn'
_chemical_formula_weight 603.34
_chemical_name_systematic
;
[N-(2-Aminocyclohexyl)salicylaldiminato-\k^3^O,N,N']dichlorophenyltin(IV)
chloroform solvate
;
_space_group_IT_number 14
_symmetry_cell_setting monoclinic
_symmetry_space_group_name_Hall '-P 2yn'
_symmetry_space_group_name_H-M 'P 1 21/n 1'
_atom_sites_solution_hydrogens geom
_atom_sites_solution_primary direct
_atom_sites_solution_secondary difmap
_audit_creation_method SHELXL-97
_cell_angle_alpha 90.00
_cell_angle_beta 108.449(2)
_cell_angle_gamma 90.00
_cell_formula_units_Z 4
_cell_length_a 11.8770(10)
_cell_length_b 11.5590(10)
_cell_length_c 18.766(2)
_cell_measurement_reflns_used 967
_cell_measurement_temperature 223(2)
_cell_measurement_theta_max 28.3
_cell_measurement_theta_min 2.4
_cell_volume 2443.9(4)
_computing_cell_refinement 'SAINT (Bruker, 2001)'
_computing_data_collection 'SMART (Bruker, 2001)'
_computing_data_reduction SAINT
_computing_molecular_graphics 'ORTEPII (Johnson, 1976)'
_computing_publication_material SHELXL97
_computing_structure_refinement 'SHELXL97 (Sheldrick, 1997)'
_computing_structure_solution 'SHELXS97 (Sheldrick, 1997)'
_diffrn_ambient_temperature 223(2)
_diffrn_measured_fraction_theta_full 1.00
_diffrn_measured_fraction_theta_max 1.00
_diffrn_measurement_device_type 'Bruker SMART CCD'
_diffrn_measurement_method '\f and \w'
_diffrn_radiation_monochromator graphite
_diffrn_radiation_source 'medium-focus sealed tube'
_diffrn_radiation_type MoK\a
_diffrn_radiation_wavelength 0.71073
_diffrn_reflns_av_R_equivalents 0.027
_diffrn_reflns_av_sigmaI/netI 0.030
_diffrn_reflns_limit_h_max 15
_diffrn_reflns_limit_h_min -15
_diffrn_reflns_limit_k_max 15
_diffrn_reflns_limit_k_min -14
_diffrn_reflns_limit_l_max 16
_diffrn_reflns_limit_l_min -24
_diffrn_reflns_number 16789
_diffrn_reflns_theta_full 27.5
_diffrn_reflns_theta_max 27.5
_diffrn_reflns_theta_min 1.8
_diffrn_standards_decay_% 0
_diffrn_standards_interval_count 0
_diffrn_standards_interval_time 0
_diffrn_standards_number 0
_exptl_absorpt_coefficient_mu 1.607
_exptl_absorpt_correction_T_max 0.678
_exptl_absorpt_correction_T_min 0.545
_exptl_absorpt_correction_type multi-scan
_exptl_absorpt_process_details '(SADABS; Bruker, 2001)'
_exptl_crystal_colour Colorless
_exptl_crystal_density_diffrn 1.640
_exptl_crystal_density_method 'not measured'
_exptl_crystal_description Block
_exptl_crystal_F_000 1200
_exptl_crystal_size_max 0.40
_exptl_crystal_size_mid 0.36
_exptl_crystal_size_min 0.24
_refine_diff_density_max 1.31
_refine_diff_density_min -0.72
_refine_ls_extinction_method none
_refine_ls_goodness_of_fit_ref 1.01
_refine_ls_hydrogen_treatment constr
_refine_ls_matrix_type full
_refine_ls_number_parameters 262
_refine_ls_number_reflns 5614
_refine_ls_number_restraints 0
_refine_ls_restrained_S_all 1.01
_refine_ls_R_factor_all 0.048
_refine_ls_R_factor_gt 0.041
_refine_ls_shift/su_max 0.001
_refine_ls_shift/su_mean 0.000
_refine_ls_structure_factor_coef Fsqd
_refine_ls_weighting_details 'calc w = 1/[\s^2^(Fo^2^)+(0.0648P)^2^+3.2538P] where P = (Fo^2^+2Fc^2^)/3'
_refine_ls_weighting_scheme calc
_refine_ls_wR_factor_gt 0.109
_refine_ls_wR_factor_ref 0.114
_reflns_number_gt 4850
_reflns_number_total 5614
_reflns_threshold_expression I>2\s(I)
_cod_data_source_file hb6204.cif
_cod_data_source_block I
_cod_depositor_comments
;
The following automatic conversions were performed:
'_exptl_absorpt_correction_type' value 'Multi-scan' changed to
'multi-scan' according to
'/home/saulius/struct/CIF-dictionaries/cif_core.dic' dictionary named
'cif_core.dic' version 2.4.1 from 2010-06-29.

Automatic conversion script
Id: cif_fix_enum 1527 2010-12-29 10:47:43Z saulius 

The following automatic conversions were performed:

'_exptl_absorpt_correction_type' value 'Multi-scan' changed to
'multi-scan' according to
/home/saulius/struct/CIF-dictionaries/cif_core.dic dictionary named
'cif_core.dic' version 2.4.1 from 2010-06-29.

Automatic conversion script
Id: cif_fix_values 1715 2011-07-08 13:25:40Z adriana 
;
_cod_original_sg_symbol_H-M 'P 21/n'
_cod_database_code 2204514

loop_
_symmetry_equiv_pos_as_xyz
'x, y, z'
'x+1/2, -y+1/2, z+1/2'
'-x, -y, -z'
'-x-1/2, y-1/2, -z-1/2'

loop_
_atom_site_label
_atom_site_fract_x
_atom_site_fract_y
_atom_site_fract_z
_atom_site_U_iso_or_equiv
_atom_site_adp_type
_atom_site_calc_flag
_atom_site_refinement_flags
_atom_site_occupancy
_atom_site_type_symbol
Sn1 0.34057(2) 0.46627(2) 0.287780(10) 0.03120(10) Uani d . 1 Sn
Cl1 0.52697(9) 0.55029(9) 0.37183(5) 0.0476(2) Uani d . 1 Cl
Cl2 0.14078(8) 0.38936(8) 0.21909(5) 0.0434(2) Uani d . 1 Cl
Cl3 0.6614(4) 0.8219(3) 0.2025(2) 0.193(2) Uani d . 1 Cl
Cl4 0.7778(2) 0.6333(3) 0.2861(2) 0.1460(10) Uani d . 1 Cl
Cl5 0.7091(3) 0.8252(3) 0.3605(2) 0.1710(10) Uani d . 1 Cl
O1 0.4111(2) 0.3030(2) 0.30180(10) 0.0407(6) Uani d . 1 O
N1 0.2982(3) 0.4312(3) 0.3910(2) 0.0396(7) Uani d . 1 N
N2 0.2503(3) 0.6286(2) 0.3063(2) 0.0384(6) Uani d . 1 N
C1 0.3811(3) 0.5165(3) 0.1895(2) 0.0350(10) Uani d . 1 C
C2 0.2955(4) 0.5717(3) 0.1303(2) 0.0430(10) Uani d . 1 C
C3 0.3232(4) 0.6056(4) 0.0668(2) 0.0520(10) Uani d . 1 C
C4 0.4343(5) 0.5855(4) 0.0621(2) 0.0580(10) Uani d . 1 C
C5 0.5195(4) 0.5310(4) 0.1198(3) 0.0580(10) Uani d . 1 C
C6 0.4931(4) 0.4962(4) 0.1837(2) 0.0460(10) Uani d . 1 C
C7 0.4664(3) 0.2514(3) 0.3673(2) 0.0370(10) Uani d . 1 C
C8 0.5506(4) 0.1667(3) 0.3686(3) 0.0510(10) Uani d . 1 C
C9 0.6063(4) 0.1060(4) 0.4341(3) 0.0640(10) Uani d . 1 C
C10 0.5796(4) 0.1268(4) 0.4993(3) 0.0580(10) Uani d . 1 C
C11 0.4970(4) 0.2094(3) 0.4992(2) 0.0450(10) Uani d . 1 C
C12 0.4400(3) 0.2739(3) 0.4343(2) 0.0360(10) Uani d . 1 C
C13 0.3532(4) 0.3575(3) 0.4405(2) 0.0400(10) Uani d . 1 C
C14 0.2082(6) 0.5127(4) 0.4029(3) 0.069(2) Uani d . 1 C
C15 0.1846(4) 0.5052(4) 0.4760(2) 0.0470(10) Uani d . 1 C
C16 0.0996(6) 0.6013(5) 0.4832(4) 0.089(2) Uani d . 1 C
C17 0.1178(9) 0.7110(6) 0.4582(4) 0.132(4) Uani d . 1 C
C18 0.1436(5) 0.7188(4) 0.3861(3) 0.0620(10) Uani d . 1 C
C19 0.2289(6) 0.6259(4) 0.3777(3) 0.079(2) Uani d . 1 C
C20 0.6741(5) 0.7421(6) 0.2808(3) 0.083(2) Uani d . 1 C
H2n1 0.2966 0.6908 0.3048 0.046 Uiso calc R 1 H
H2n2 0.1801 0.6367 0.2689 0.046 Uiso calc R 1 H
H2 0.2193 0.5857 0.1335 0.051 Uiso calc R 1 H
H3 0.2656 0.6424 0.0269 0.062 Uiso calc R 1 H
H4 0.4527 0.6092 0.0191 0.070 Uiso calc R 1 H
H5 0.5954 0.5172 0.1159 0.070 Uiso calc R 1 H
H6 0.5511 0.4590 0.2231 0.056 Uiso calc R 1 H
H8 0.5698 0.1506 0.3247 0.061 Uiso calc R 1 H
H9 0.6633 0.0497 0.4340 0.076 Uiso calc R 1 H
H10 0.6177 0.0848 0.5432 0.069 Uiso calc R 1 H
H11 0.4781 0.2233 0.5434 0.054 Uiso calc R 1 H
H13 0.3352 0.3576 0.4858 0.048 Uiso calc R 1 H
H14 0.1327 0.4879 0.3656 0.083 Uiso calc R 1 H
H15a 0.2596 0.5119 0.5172 0.056 Uiso calc R 1 H
H15b 0.1498 0.4296 0.4801 0.056 Uiso calc R 1 H
H16a 0.0185 0.5772 0.4553 0.107 Uiso calc R 1 H
H16b 0.1046 0.6074 0.5362 0.107 Uiso calc R 1 H
H17a 0.1839 0.7470 0.4972 0.158 Uiso calc R 1 H
H17b 0.0468 0.7575 0.4537 0.158 Uiso calc R 1 H
H18a 0.1776 0.7950 0.3826 0.074 Uiso calc R 1 H
H18b 0.0691 0.7121 0.3446 0.074 Uiso calc R 1 H
H19 0.3060 0.6491 0.4140 0.095 Uiso calc R 1 H
H20 0.5965 0.7048 0.2745 0.100 Uiso calc R 1 H

loop_
_atom_site_aniso_label
_atom_site_aniso_U_11
_atom_site_aniso_U_22
_atom_site_aniso_U_33
_atom_site_aniso_U_12
_atom_site_aniso_U_13
_atom_site_aniso_U_23
Sn1 0.03560(10) 0.03130(10) 0.02640(10) 0.00193(8) 0.00960(10) 0.00093(8)
Cl1 0.0408(5) 0.0611(6) 0.0373(5) -0.0073(4) 0.0072(4) -0.0089(4)
Cl2 0.0403(4) 0.0433(5) 0.0431(5) -0.0039(4) 0.0081(4) -0.0050(4)
Cl3 0.324(5) 0.148(2) 0.120(2) -0.064(3) 0.092(3) 0.017(2)
Cl4 0.0970(10) 0.188(3) 0.166(2) -0.012(2) 0.060(2) -0.029(2)
Cl5 0.214(3) 0.196(3) 0.140(2) -0.128(2) 0.107(2) -0.107(2)
O1 0.051(2) 0.0400(10) 0.0290(10) 0.0130(10) 0.0100(10) -0.0010(10)
N1 0.055(2) 0.0330(10) 0.037(2) 0.0080(10) 0.022(2) 0.0060(10)
N2 0.046(2) 0.0320(10) 0.039(2) 0.0040(10) 0.0170(10) 0.0060(10)
C1 0.042(2) 0.032(2) 0.030(2) -0.0010(10) 0.012(2) -0.0020(10)
C2 0.051(2) 0.042(2) 0.037(2) 0.006(2) 0.016(2) 0.003(2)
C3 0.070(3) 0.052(2) 0.036(2) 0.009(2) 0.020(2) 0.009(2)
C4 0.084(3) 0.058(3) 0.045(2) -0.008(2) 0.039(2) 0.003(2)
C5 0.052(3) 0.078(3) 0.053(3) -0.004(2) 0.029(2) -0.008(2)
C6 0.044(2) 0.058(2) 0.038(2) 0.000(2) 0.015(2) -0.003(2)
C7 0.040(2) 0.029(2) 0.036(2) -0.0010(10) 0.0050(10) -0.0020(10)
C8 0.056(2) 0.044(2) 0.049(2) 0.013(2) 0.014(2) -0.002(2)
C9 0.063(3) 0.051(2) 0.069(3) 0.025(2) 0.009(2) 0.007(2)
C10 0.068(3) 0.044(2) 0.049(2) 0.010(2) 0.002(2) 0.012(2)
C11 0.055(2) 0.036(2) 0.036(2) -0.002(2) 0.004(2) 0.004(2)
C12 0.042(2) 0.028(2) 0.032(2) -0.0030(10) 0.0040(10) 0.0000(10)
C13 0.059(2) 0.032(2) 0.032(2) -0.001(2) 0.018(2) 0.0020(10)
C14 0.101(4) 0.054(3) 0.078(4) 0.032(3) 0.064(3) 0.025(2)
C15 0.053(2) 0.051(2) 0.042(2) 0.006(2) 0.024(2) 0.007(2)
C16 0.124(5) 0.068(3) 0.116(5) 0.019(3) 0.096(4) 0.008(3)
C17 0.218(9) 0.105(5) 0.124(6) 0.097(6) 0.127(7) 0.047(5)
C18 0.089(3) 0.043(2) 0.067(3) 0.028(2) 0.044(3) 0.010(2)
C19 0.132(5) 0.059(3) 0.072(3) 0.050(3) 0.070(3) 0.027(2)
C20 0.081(4) 0.098(4) 0.081(4) -0.031(3) 0.040(3) -0.022(3)

loop_
_atom_type_symbol
_atom_type_description
_atom_type_scat_dispersion_real
_atom_type_scat_dispersion_imag
_atom_type_scat_source
C C 0.0033 0.0016 'International Tables Vol C Tables 4.2.6.8 and 6.1.1.4'
H H 0.0000 0.0000 'International Tables Vol C Tables 4.2.6.8 and 6.1.1.4'
N N 0.0061 0.0033 'International Tables Vol C Tables 4.2.6.8 and 6.1.1.4'
O O 0.0106 0.0060 'International Tables Vol C Tables 4.2.6.8 and 6.1.1.4'
Cl Cl 0.1484 0.1585 'International Tables Vol C Tables 4.2.6.8 and 6.1.1.4'
Sn Sn -0.6537 1.4246 'International Tables Vol C Tables 4.2.6.8 and 6.1.1.4'

loop_
_geom_angle_atom_site_label_1
_geom_angle_atom_site_label_2
_geom_angle_atom_site_label_3
_geom_angle
_geom_angle_publ_flag
Cl1 Sn1 Cl2 171.21(3) yes
Cl1 Sn1 O1 91.90(10) yes
Cl1 Sn1 C1 92.50(10) yes
Cl1 Sn1 N1 85.30(10) yes
Cl1 Sn1 N2 87.00(10) yes
Cl2 Sn1 O1 91.20(10) yes
Cl2 Sn1 N1 86.80(10) yes
Cl2 Sn1 N2 87.40(10) yes
Cl2 Sn1 C1 95.10(10) yes
O1 Sn1 N1 85.10(10) yes
O1 Sn1 N2 161.40(10) yes
O1 Sn1 C1 99.70(10) yes
N1 Sn1 N2 76.30(10) yes
N1 Sn1 C1 174.80(10) yes
N2 Sn1 C1 99.00(10) yes
C7 O1 Sn1 126.2(2) no
C13 N1 C14 122.5(3) no
C13 N1 Sn1 124.0(3) no
C14 N1 Sn1 113.0(2) no
C19 N2 Sn1 111.1(2) no
C6 C1 C2 119.3(4) no
C6 C1 Sn1 120.4(3) no
C2 C1 Sn1 120.3(3) no
C3 C2 C1 119.9(4) no
C4 C3 C2 120.1(4) no
C3 C4 C5 120.6(4) no
C4 C5 C6 120.0(4) no
C1 C6 C5 120.1(4) no
O1 C7 C8 118.1(3) no
O1 C7 C12 123.6(3) no
C8 C7 C12 118.3(3) no
C9 C8 C7 120.6(4) no
C10 C9 C8 121.3(4) no
C11 C10 C9 119.1(4) no
C11 C10 H10 120.5 no
C9 C10 H10 120.5 no
C10 C11 C12 121.3(4) no
C11 C12 C7 119.4(3) no
C11 C12 C13 116.4(3) no
C7 C12 C13 124.1(3) no
N1 C13 C12 126.9(3) no
C19 C14 C15 117.3(5) no
C19 C14 N1 108.6(4) no
C15 C14 N1 117.0(4) no
C14 C15 C16 111.1(4) no
C17 C16 C15 116.9(5) no
C16 C17 C18 117.5(6) no
C17 C18 C19 112.9(4) no
C14 C19 N2 115.2(4) no
C14 C19 C18 114.8(5) no
N2 C19 C18 113.6(4) no
Cl3 C20 Cl5 112.3(4) no
Cl3 C20 Cl4 108.0(4) no
Cl5 C20 Cl4 112.5(4) no
C19 N2 H2n1 109.4 no
Sn1 N2 H2n1 109.4 no
C19 N2 H2n2 109.4 no
Sn1 N2 H2n2 109.4 no
H2n1 N2 H2n2 108.0 no
C3 C2 H2 120.0 no
C1 C2 H2 120.0 no
C4 C3 H3 119.9 no
C2 C3 H3 119.9 no
C3 C4 H4 119.7 no
C5 C4 H4 119.7 no
C4 C5 H5 120.0 no
C6 C5 H5 120.0 no
C1 C6 H6 120.0 no
C5 C6 H6 120.0 no
C9 C8 H8 119.7 no
C7 C8 H8 119.7 no
C10 C9 H9 119.4 no
C8 C9 H9 119.4 no
C10 C11 H11 119.3 no
C12 C11 H11 119.3 no
N1 C13 H13 116.5 no
C12 C13 H13 116.5 no
C19 C14 H14 104.0 no
C15 C14 H14 104.0 no
N1 C14 H14 104.0 no
C14 C15 H15a 109.4 no
C16 C15 H15a 109.4 no
C14 C15 H15b 109.4 no
C16 C15 H15b 109.4 no
H15a C15 H15b 108.0 no
C17 C16 H16a 108.1 no
C15 C16 H16a 108.1 no
C17 C16 H16b 108.1 no
C15 C16 H16b 108.1 no
H16a C16 H16b 107.3 no
C16 C17 H17a 107.9 no
C18 C17 H17a 107.9 no
C16 C17 H17b 107.9 no
C18 C17 H17b 107.9 no
H17a C17 H17b 107.2 no
C17 C18 H18a 109.0 no
C19 C18 H18a 109.0 no
C17 C18 H18b 109.0 no
C19 C18 H18b 109.0 no
H18a C18 H18b 107.8 no
C14 C19 H19 103.8 no
N2 C19 H19 103.8 no
C18 C19 H19 103.8 no
Cl3 C20 H20 107.9 no
Cl5 C20 H20 107.9 no
Cl4 C20 H20 107.9 no

loop_
_geom_bond_atom_site_label_1
_geom_bond_atom_site_label_2
_geom_bond_distance
_geom_bond_publ_flag
Sn1 Cl1 2.4740(10) yes
Sn1 Cl2 2.4790(10) yes
Sn1 O1 2.048(2) yes
Sn1 C1 2.129(4) yes
Sn1 N1 2.188(3) yes
Sn1 N2 2.243(3) yes
Cl3 C20 1.701(7) no
Cl4 C20 1.741(7) no
Cl5 C20 1.715(6) no
O1 C7 1.337(4) no
N1 C13 1.278(5) no
N1 C14 1.494(5) no
N2 C19 1.440(5) no
C1 C6 1.388(5) no
C1 C2 1.400(5) no
C2 C3 1.390(5) no
C3 C4 1.370(7) no
C4 C5 1.379(7) no
C5 C6 1.392(6) no
C7 C8 1.394(5) no
C7 C12 1.413(5) no
C8 C9 1.388(6) no
C9 C10 1.378(7) no
C10 C11 1.368(6) no
C11 C12 1.406(5) no
C12 C13 1.444(5) no
C14 C19 1.438(7) no
C14 C15 1.487(6) no
C15 C16 1.536(7) no
C16 C17 1.392(9) no
C17 C18 1.482(7) no
C18 C19 1.519(6) no
N2 H2n1 0.91 no
N2 H2n2 0.91 no
C2 H2 0.94 no
C3 H3 0.94 no
C4 H4 0.94 no
C5 H5 0.94 no
C6 H6 0.94 no
C8 H8 0.94 no
C9 H9 0.94 no
C10 H10 0.94 no
C11 H11 0.94 no
C13 H13 0.94 no
C14 H14 0.99 no
C15 H15a 0.98 no
C15 H15b 0.98 no
C16 H16a 0.98 no
C16 H16b 0.98 no
C17 H17a 0.98 no
C17 H17b 0.98 no
C18 H18a 0.98 no
C18 H18b 0.98 no
C19 H19 0.99 no
C20 H20 0.99 no

loop_
_geom_hbond_atom_site_label_D
_geom_hbond_atom_site_label_H
_geom_hbond_atom_site_label_A
_geom_hbond_site_symmetry_A
_geom_hbond_distance_DH
_geom_hbond_distance_HA
_geom_hbond_distance_DA
_geom_hbond_angle_DHA
_geom_hbond_publ_flag
N2 H2n1 Cl2 4_666 0.91 2.50 3.372(3) 162 yes
N2 H2n2 O1 4_666 0.91 2.39 3.065(4) 131 yes

loop_
_geom_torsion_atom_site_label_1
_geom_torsion_atom_site_label_2
_geom_torsion_atom_site_label_3
_geom_torsion_atom_site_label_4
_geom_torsion
_geom_torsion_publ_flag
C1 Sn1 O1 C7 143.5(3) no
N1 Sn1 O1 C7 -34.5(3) no
N2 Sn1 O1 C7 -35.5(5) no
Cl1 Sn1 O1 C7 50.6(3) no
Cl2 Sn1 O1 C7 -121.1(3) no
O1 Sn1 N1 C13 23.9(3) no
N2 Sn1 N1 C13 -156.4(3) no
Cl1 Sn1 N1 C13 -68.4(3) no
Cl2 Sn1 N1 C13 115.4(3) no
O1 Sn1 N1 C14 -163.4(4) no
N2 Sn1 N1 C14 16.3(4) no
Cl1 Sn1 N1 C14 104.3(4) no
Cl2 Sn1 N1 C14 -71.8(4) no
O1 Sn1 N2 C19 8.1(6) no
C1 Sn1 N2 C19 -170.9(4) no
N1 Sn1 N2 C19 7.0(4) no
Cl1 Sn1 N2 C19 -78.9(4) no
Cl2 Sn1 N2 C19 94.3(4) no
O1 Sn1 C1 C6 -45.7(3) no
N2 Sn1 C1 C6 134.0(3) no
Cl1 Sn1 C1 C6 46.6(3) no
Cl2 Sn1 C1 C6 -137.8(3) no
O1 Sn1 C1 C2 135.0(3) no
N2 Sn1 C1 C2 -45.3(3) no
Cl1 Sn1 C1 C2 -132.7(3) no
Cl2 Sn1 C1 C2 42.9(3) no
C6 C1 C2 C3 -0.2(6) no
Sn1 C1 C2 C3 179.1(3) no
C1 C2 C3 C4 -0.2(6) no
C2 C3 C4 C5 0.5(7) no
C3 C4 C5 C6 -0.3(7) no
C2 C1 C6 C5 0.3(6) no
Sn1 C1 C6 C5 -179.0(3) no
C4 C5 C6 C1 0.0(7) no
Sn1 O1 C7 C8 -152.9(3) no
Sn1 O1 C7 C12 30.5(5) no
O1 C7 C8 C9 -176.6(4) no
C12 C7 C8 C9 0.2(6) no
C7 C8 C9 C10 0.5(7) no
C8 C9 C10 C11 -0.3(7) no
C9 C10 C11 C12 -0.6(6) no
C10 C11 C12 C7 1.3(5) no
C10 C11 C12 C13 179.1(4) no
O1 C7 C12 C11 175.5(3) no
C8 C7 C12 C11 -1.1(5) no
O1 C7 C12 C13 -2.1(5) no
C8 C7 C12 C13 -178.7(4) no
C14 N1 C13 C12 178.9(4) no
Sn1 N1 C13 C12 -9.0(6) no
C11 C12 C13 N1 173.9(4) no
C7 C12 C13 N1 -8.4(6) no
C13 N1 C14 C19 135.8(5) no
Sn1 N1 C14 C19 -37.1(6) no
C13 N1 C14 C15 0.2(8) no
Sn1 N1 C14 C15 -172.7(4) no
C19 C14 C15 C16 42.9(8) no
N1 C14 C15 C16 174.6(5) no
C14 C15 C16 C17 -41.7(9) no
C15 C16 C17 C18 43.2(12) no
C16 C17 C18 C19 -41.8(11) no
C15 C14 C19 N2 -179.5(5) no
N1 C14 C19 N2 45.1(7) no
C15 C14 C19 C18 -44.7(8) no
N1 C14 C19 C18 179.9(5) no
Sn1 N2 C19 C14 -31.2(7) no
Sn1 N2 C19 C18 -166.5(4) no
C17 C18 C19 C14 41.6(9) no
C17 C18 C19 N2 177.0(6) no
